data_1525915
loop_
_publ_author_name
'Doi, Y.'
'Hinatsu, Y.'
'Ishii, Y.'
'Shimojo, Y.'

_publ_section_title
;
 Crystal structure and magnetic properties of 6H-perovskite Ba3 Nd Ru2 O9
;
_journal_name_full 'Journal of Solid State Chemistry'
_journal_page_first 113
_journal_page_last 120
_journal_volume 161
_journal_year 2001
_chemical_formula_sum 'Ba3 Nd O9 Ru2'
_chemical_name_systematic 'Ba3 Nd Ru2 O9'
_space_group_IT_number 194
_symmetry_space_group_name_Hall '-P 6c 2c'
_symmetry_space_group_name_H-M 'P 63/m m c'
_cell_angle_alpha 90
_cell_angle_beta 90
_cell_angle_gamma 120
_cell_formula_units_Z 2
_cell_length_a 5.9245
_cell_length_b 5.9245
_cell_length_c 14.7643
_cell_volume 448.794
_citation_journal_id_ASTM JSSCBI
_cod_data_source_file Doi_JSSCBI_2001_1656.cif
_cod_data_source_block Ba3Nd1O9Ru2
_cod_original_cell_volume 448.7939
_cod_original_formula_sum 'Ba3 Nd1 O9 Ru2'
_cod_database_code 1525915

loop_
_symmetry_equiv_pos_as_xyz
x,y,z
x-y,x,z+1/2
-y,x-y,z
-x,-y,z+1/2
-x+y,-x,z
y,-x+y,z+1/2
-y,-x,-z+1/2
x-y,-y,-z
x,x-y,-z+1/2
y,x,-z
-x+y,y,-z+1/2
-x,-x+y,-z
-x,-y,-z
-x+y,-x,-z-1/2
y,-x+y,-z
x,y,-z-1/2
x-y,x,-z
-y,x-y,-z-1/2
y,x,z-1/2
-x+y,y,z
-x,-x+y,z-1/2
-y,-x,z
x-y,-y,z-1/2
x,x-y,z

loop_
_atom_site_label
_atom_site_type_symbol
_atom_site_fract_x
_atom_site_fract_y
_atom_site_fract_z
_atom_site_occupancy
_atom_site_U_iso_or_equiv
O2 O-2 0.1787 0.3574 0.4078 1 0.0
Nd1 Nd+3 0 0 0 1 0.0
Ba2 Ba+2 0.3333 0.6667 0.8998 1 0.0
O1 O-2 0.4881 0.9762 0.25 1 0.0
Ba1 Ba+2 0 0 0.25 1 0.0
Ru1 Ru+4 0.3333 0.6667 0.1645 1 0.0
